data_1515973
loop_
_publ_author_name
'Lloyd, Gareth O.'
'Steed, Jonathan W.'

_publ_section_title
;
 Anion tuning of the rheology, morphology and gelation of a low molecular
 weight salt hydrogelator
;
_journal_issue 1
_journal_name_full 'Soft Matter'
_journal_page_first 75
_journal_paper_doi 10.1039/c0sm00594k
_journal_volume 7
_journal_year 2011
_chemical_formula_moiety 'C9 H15 N3 O2'
_chemical_formula_sum 'C9 H15 N3 O2'
_chemical_formula_weight 197.24
_chemical_name_systematic
;
?
;
_space_group_IT_number 14
_symmetry_cell_setting monoclinic
_symmetry_space_group_name_Hall '-P 2ybc'
_symmetry_space_group_name_H-M 'P 1 21/c 1'
_atom_sites_solution_hydrogens geom
_atom_sites_solution_primary direct
_atom_sites_solution_secondary difmap
_audit_creation_method SHELXL-97
_cell_angle_alpha 90.00
_cell_angle_beta 106.9080(10)
_cell_angle_gamma 90.00
_cell_formula_units_Z 4
_cell_length_a 9.8180(3)
_cell_length_b 9.6472(3)
_cell_length_c 11.6088(4)
_cell_measurement_reflns_used 2227
_cell_measurement_temperature 120(2)
_cell_measurement_theta_max 30.222
_cell_measurement_theta_min 2.796
_cell_volume 1052.01(6)
_computing_cell_refinement SMART
_computing_data_collection SMART
_computing_data_reduction SAINT
_computing_molecular_graphics X-Seed
_computing_publication_material X-Seed
_computing_structure_refinement 'SHELXL-97 (Sheldrick, 1997)'
_computing_structure_solution 'SHELXS-97 (Sheldrick, 1990)'
_diffrn_ambient_temperature 120(2)
_diffrn_measured_fraction_theta_full 0.997
_diffrn_measured_fraction_theta_max 0.997
_diffrn_measurement_device_type 'Smart 6K'
_diffrn_radiation_monochromator graphite
_diffrn_radiation_source 'fine-focus sealed tube'
_diffrn_radiation_type MoK\a
_diffrn_radiation_wavelength 0.71073
_diffrn_reflns_av_R_equivalents 0.0403
_diffrn_reflns_av_sigmaI/netI 0.0458
_diffrn_reflns_limit_h_max 13
_diffrn_reflns_limit_h_min -14
_diffrn_reflns_limit_k_max 13
_diffrn_reflns_limit_k_min -13
_diffrn_reflns_limit_l_max 15
_diffrn_reflns_limit_l_min -16
_diffrn_reflns_number 9734
_diffrn_reflns_theta_full 30.51
_diffrn_reflns_theta_max 30.51
_diffrn_reflns_theta_min 2.17
_diffrn_standards_number 0
_exptl_absorpt_coefficient_mu 0.090
_exptl_absorpt_correction_T_max 0.9884
_exptl_absorpt_correction_T_min 0.7998
_exptl_absorpt_correction_type multi-scan
_exptl_absorpt_process_details SADABS
_exptl_crystal_colour colourless
_exptl_crystal_density_diffrn 1.245
_exptl_crystal_density_method 'not measured'
_exptl_crystal_description 'block needles'
_exptl_crystal_F_000 424
_exptl_crystal_size_max 0.24
_exptl_crystal_size_mid 0.19
_exptl_crystal_size_min 0.13
_refine_diff_density_max 0.366
_refine_diff_density_min -0.323
_refine_diff_density_rms 0.055
_refine_ls_extinction_method none
_refine_ls_goodness_of_fit_ref 1.030
_refine_ls_hydrogen_treatment constr
_refine_ls_matrix_type full
_refine_ls_number_parameters 127
_refine_ls_number_reflns 3201
_refine_ls_number_restraints 0
_refine_ls_restrained_S_all 1.030
_refine_ls_R_factor_all 0.0784
_refine_ls_R_factor_gt 0.0494
_refine_ls_shift/su_max 0.000
_refine_ls_shift/su_mean 0.000
_refine_ls_structure_factor_coef Fsqd
_refine_ls_weighting_details 'calc w=1/[\s^2^(Fo^2^)+(0.0664P)^2^+0.3504P] where P=(Fo^2^+2Fc^2^)/3'
_refine_ls_weighting_scheme calc
_refine_ls_wR_factor_gt 0.1259
_refine_ls_wR_factor_ref 0.1448
_reflns_number_gt 2225
_reflns_number_total 3201
_reflns_threshold_expression >2sigma(I)
_cod_data_source_file c0sm00594k.txt
_cod_data_source_block z:\xraydata\gareth\09srv105\work\9srv105m
_cod_original_sg_symbol_H-M P21/c
_cod_database_code 1515973

loop_
_symmetry_equiv_pos_as_xyz
'x, y, z'
'-x, y+1/2, -z+1/2'
'-x, -y, -z'
'x, -y-1/2, z-1/2'

loop_
_atom_site_label
_atom_site_type_symbol
_atom_site_fract_x
_atom_site_fract_y
_atom_site_fract_z
_atom_site_U_iso_or_equiv
_atom_site_adp_type
_atom_site_occupancy
_atom_site_symmetry_multiplicity
_atom_site_calc_flag
_atom_site_refinement_flags
N1 N 0.16508(13) 1.22574(12) 0.19920(11) 0.0216(3) Uani 1 1 d .
N2 N 0.24337(13) 1.14713(12) 0.29672(10) 0.0192(2) Uani 1 1 d .
C3 C 0.22542(15) 1.19463(14) 0.40440(12) 0.0210(3) Uani 1 1 d .
C4 C 0.13254(16) 1.30418(15) 0.37434(13) 0.0237(3) Uani 1 1 d .
H4 H 0.0969 1.3585 0.4274 0.028 Uiso 1 1 calc R
C5 C 0.10097(16) 1.31942(15) 0.24864(14) 0.0235(3) Uani 1 1 d .
N6 N 0.28750(15) 1.13476(15) 0.51216(11) 0.0293(3) Uani 1 1 d .
H6B H 0.2698 1.1664 0.5774 0.035 Uiso 1 1 calc R
H6A H 0.3456 1.0641 0.5170 0.035 Uiso 1 1 calc R
C7 C 0.00971(19) 1.42772(18) 0.17157(16) 0.0352(4) Uani 1 1 d .
H7B H 0.0068 1.4128 0.0874 0.053 Uiso 0.50 1 calc PR
H7D H 0.0494 1.5196 0.1976 0.053 Uiso 0.50 1 calc PR
H7F H -0.0870 1.4218 0.1792 0.053 Uiso 0.50 1 calc PR
H7E H -0.0273 1.4900 0.2220 0.053 Uiso 0.50 1 calc PR
H7A H -0.0699 1.3832 0.1119 0.053 Uiso 0.50 1 calc PR
H7C H 0.0664 1.4810 0.1302 0.053 Uiso 0.50 1 calc PR
C8 C 0.31452(15) 1.02700(14) 0.28116(12) 0.0205(3) Uani 1 1 d .
O9 O 0.40106(12) 0.97202(12) 0.36478(10) 0.0293(3) Uani 1 1 d .
O10 O 0.27174(11) 0.98575(10) 0.16786(9) 0.0227(2) Uani 1 1 d .
C11 C 0.33688(18) 0.86238(15) 0.12808(13) 0.0270(3) Uani 1 1 d .
C12 C 0.3144(3) 0.73493(19) 0.19624(19) 0.0534(6) Uani 1 1 d .
H12A H 0.3675 0.7449 0.2815 0.080 Uiso 1 1 calc R
H12B H 0.3485 0.6529 0.1631 0.080 Uiso 1 1 calc R
H12C H 0.2128 0.7245 0.1882 0.080 Uiso 1 1 calc R
C13 C 0.25325(19) 0.85228(18) -0.00393(15) 0.0335(4) Uani 1 1 d .
H13C H 0.2702 0.9354 -0.0463 0.050 Uiso 1 1 calc R
H13A H 0.1515 0.8447 -0.0115 0.050 Uiso 1 1 calc R
H13B H 0.2841 0.7702 -0.0393 0.050 Uiso 1 1 calc R
C14 C 0.49193(19) 0.8938(2) 0.14252(16) 0.0413(5) Uani 1 1 d .
H14A H 0.4990 0.9764 0.0954 0.062 Uiso 1 1 calc R
H14B H 0.5358 0.8148 0.1138 0.062 Uiso 1 1 calc R
H14C H 0.5415 0.9107 0.2277 0.062 Uiso 1 1 calc R

loop_
_atom_site_aniso_label
_atom_site_aniso_U_11
_atom_site_aniso_U_22
_atom_site_aniso_U_33
_atom_site_aniso_U_23
_atom_site_aniso_U_13
_atom_site_aniso_U_12
N1 0.0249(6) 0.0206(5) 0.0203(6) 0.0029(4) 0.0083(5) 0.0033(5)
N2 0.0222(6) 0.0198(5) 0.0172(5) -0.0003(4) 0.0080(4) 0.0009(4)
C3 0.0221(7) 0.0229(6) 0.0201(7) -0.0035(5) 0.0097(5) -0.0040(5)
C4 0.0261(7) 0.0226(6) 0.0258(7) -0.0048(5) 0.0131(6) -0.0018(5)
C5 0.0234(7) 0.0206(6) 0.0284(7) 0.0001(6) 0.0107(6) -0.0002(5)
N6 0.0332(7) 0.0384(7) 0.0175(6) -0.0022(5) 0.0093(5) 0.0061(6)
C7 0.0386(9) 0.0302(8) 0.0399(9) 0.0088(7) 0.0164(7) 0.0133(7)
C8 0.0227(7) 0.0214(6) 0.0197(6) 0.0000(5) 0.0099(5) -0.0002(5)
O9 0.0329(6) 0.0328(6) 0.0214(5) 0.0027(4) 0.0068(4) 0.0111(5)
O10 0.0268(5) 0.0224(5) 0.0199(5) -0.0032(4) 0.0082(4) 0.0052(4)
C11 0.0398(9) 0.0229(7) 0.0228(7) -0.0003(6) 0.0162(6) 0.0086(6)
C12 0.1079(19) 0.0239(8) 0.0416(11) 0.0022(8) 0.0425(12) 0.0076(10)
C13 0.0420(9) 0.0329(8) 0.0280(8) -0.0091(7) 0.0139(7) 0.0035(7)
C14 0.0339(9) 0.0640(12) 0.0287(9) 0.0016(8) 0.0135(7) 0.0198(9)

loop_
_atom_type_symbol
_atom_type_description
_atom_type_scat_dispersion_real
_atom_type_scat_dispersion_imag
_atom_type_scat_source
C C 0.0033 0.0016 'International Tables Vol C Tables 4.2.6.8 and 6.1.1.4'
H H 0.0000 0.0000 'International Tables Vol C Tables 4.2.6.8 and 6.1.1.4'
N N 0.0061 0.0033 'International Tables Vol C Tables 4.2.6.8 and 6.1.1.4'
O O 0.0106 0.0060 'International Tables Vol C Tables 4.2.6.8 and 6.1.1.4'

loop_
_geom_angle_atom_site_label_1
_geom_angle_atom_site_label_2
_geom_angle_atom_site_label_3
_geom_angle
C5 N1 N2 103.82(11)
C3 N2 C8 126.22(12)
C3 N2 N1 111.53(11)
C8 N2 N1 121.79(11)
N6 C3 C4 130.66(13)
N6 C3 N2 123.41(13)
C4 C3 N2 105.89(12)
C3 C4 C5 105.87(12)
C3 C4 H4 127.1
C5 C4 H4 127.1
N1 C5 C4 112.88(13)
N1 C5 C7 119.75(14)
C4 C5 C7 127.36(14)
C3 N6 H6B 120.0
C3 N6 H6A 120.0
H6B N6 H6A 120.0
C5 C7 H7B 109.5
C5 C7 H7D 109.5
H7B C7 H7D 109.5
C5 C7 H7F 109.5
H7B C7 H7F 109.5
H7D C7 H7F 109.5
C5 C7 H7E 109.5
H7B C7 H7E 141.1
H7D C7 H7E 56.3
H7F C7 H7E 56.3
C5 C7 H7A 109.5
H7B C7 H7A 56.3
H7D C7 H7A 141.1
H7F C7 H7A 56.3
H7E C7 H7A 109.5
C5 C7 H7C 109.5
H7B C7 H7C 56.3
H7D C7 H7C 56.3
H7F C7 H7C 141.1
H7E C7 H7C 109.5
H7A C7 H7C 109.5
O9 C8 O10 127.77(13)
O9 C8 N2 121.49(13)
O10 C8 N2 110.73(12)
C8 O10 C11 120.64(11)
O10 C11 C12 110.31(12)
O10 C11 C14 108.35(13)
C12 C11 C14 113.58(17)
O10 C11 C13 102.12(12)
C12 C11 C13 110.97(15)
C14 C11 C13 110.88(13)
C11 C12 H12A 109.5
C11 C12 H12B 109.5
H12A C12 H12B 109.5
C11 C12 H12C 109.5
H12A C12 H12C 109.5
H12B C12 H12C 109.5
C11 C13 H13C 109.5
C11 C13 H13A 109.5
H13C C13 H13A 109.5
C11 C13 H13B 109.5
H13C C13 H13B 109.5
H13A C13 H13B 109.5
C11 C14 H14A 109.5
C11 C14 H14B 109.5
H14A C14 H14B 109.5
C11 C14 H14C 109.5
H14A C14 H14C 109.5
H14B C14 H14C 109.5

loop_
_geom_bond_atom_site_label_1
_geom_bond_atom_site_label_2
_geom_bond_distance
N1 C5 1.3238(18)
N1 N2 1.3934(16)
N2 C3 1.3899(17)
N2 C8 1.3918(18)
C3 N6 1.3514(19)
C3 C4 1.373(2)
C4 C5 1.409(2)
C4 H4 0.9500
C5 C7 1.493(2)
N6 H6B 0.8800
N6 H6A 0.8800
C7 H7B 0.9800
C7 H7D 0.9800
C7 H7F 0.9800
C7 H7E 0.9800
C7 H7A 0.9800
C7 H7C 0.9800
C8 O9 1.2107(17)
C8 O10 1.3204(17)
O10 C11 1.4868(17)
C11 C12 1.512(2)
C11 C14 1.513(2)
C11 C13 1.517(2)
C12 H12A 0.9800
C12 H12B 0.9800
C12 H12C 0.9800
C13 H13C 0.9800
C13 H13A 0.9800
C13 H13B 0.9800
C14 H14A 0.9800
C14 H14B 0.9800
C14 H14C 0.9800

loop_
_geom_torsion_atom_site_label_1
_geom_torsion_atom_site_label_2
_geom_torsion_atom_site_label_3
_geom_torsion_atom_site_label_4
_geom_torsion
C5 N1 N2 C3 0.00(15)
C5 N1 N2 C8 172.76(12)
C8 N2 C3 N6 6.3(2)
N1 N2 C3 N6 178.66(13)
C8 N2 C3 C4 -171.57(13)
N1 N2 C3 C4 0.81(16)
N6 C3 C4 C5 -178.87(15)
N2 C3 C4 C5 -1.23(15)
N2 N1 C5 C4 -0.82(16)
N2 N1 C5 C7 177.80(13)
C3 C4 C5 N1 1.34(17)
C3 C4 C5 C7 -177.15(15)
C3 N2 C8 O9 -20.9(2)
N1 N2 C8 O9 167.41(13)
C3 N2 C8 O10 157.95(13)
N1 N2 C8 O10 -13.70(18)
O9 C8 O10 C11 -3.7(2)
N2 C8 O10 C11 177.55(12)
C8 O10 C11 C12 60.2(2)
C8 O10 C11 C14 -64.65(16)
C8 O10 C11 C13 178.27(13)
